data_2019767
loop_
_publ_author_name
'Wang, Lei'
'Zhang, Man'
'Jin, Ying-Ying'
'Lu, Qing'
'Fang, Qi'

_publ_section_title
;
 Three 1-phenylindolin-2-one derivatives displaying different molecular
 dipole moments and different crystallographic symmetries
;
_journal_coeditor_code YO3001
_journal_issue 1
_journal_name_full 'Acta Crystallographica Section C'
_journal_page_first
;
;
_journal_paper_doi 10.1107/S2053229614026874
_journal_volume 71
_journal_year 2015
_chemical_formula_moiety 'C14 H10 Br N O'
_chemical_formula_sum 'C14 H10 Br N O'
_chemical_formula_weight 288.14
_chemical_name_systematic
;
5-Bromo-1-phenylindolin-2-one
;
_space_group_IT_number 14
_symmetry_cell_setting monoclinic
_symmetry_space_group_name_Hall '-P 2ybc'
_symmetry_space_group_name_H-M 'P 1 21/c 1'
_atom_sites_solution_hydrogens difmap
_atom_sites_solution_primary direct
_atom_sites_solution_secondary difmap
_audit_creation_method SHELXL-97
_cell_angle_alpha 90.00
_cell_angle_beta 95.287(2)
_cell_angle_gamma 90.00
_cell_formula_units_Z 4
_cell_length_a 3.95810(10)
_cell_length_b 21.5740(7)
_cell_length_c 13.2045(4)
_cell_measurement_reflns_used 9935
_cell_measurement_temperature 135(2)
_cell_measurement_theta_max 29.75
_cell_measurement_theta_min 2.44
_cell_volume 1122.76(6)
_computing_cell_refinement
;
SAINT (Bruker, 2005)
;
_computing_data_collection
;
APEX2 (Bruker, 2005)
;
_computing_data_reduction
;
SAINT (Bruker, 2005)
;
_computing_molecular_graphics
;
SHELXTL (Sheldrick, 2008)
;
_computing_publication_material
;
SHELXTL (Sheldrick, 2008), <i>PLATON</i> (Spek, 2009) and
<i>Mercury</i> (Macrae <i>et al.</i>, 2006)
;
_computing_structure_refinement
;
SHELXL97 (Sheldrick, 2008)
;
_computing_structure_solution
;
SHELXS97 (Sheldrick, 2008)
;
_diffrn_ambient_temperature 135(2)
_diffrn_detector_area_resol_mean 8.3
_diffrn_measured_fraction_theta_full 0.981
_diffrn_measured_fraction_theta_max 0.981
_diffrn_measurement_device_type 'Bruker APEXII CCD'
_diffrn_measurement_method '\w scans'
_diffrn_radiation_monochromator graphite
_diffrn_radiation_source 'fine-focus sealed tube'
_diffrn_radiation_type MoK\a
_diffrn_radiation_wavelength 0.71073
_diffrn_reflns_av_R_equivalents 0.0385
_diffrn_reflns_av_sigmaI/netI 0.0238
_diffrn_reflns_limit_h_max 5
_diffrn_reflns_limit_h_min -5
_diffrn_reflns_limit_k_max 31
_diffrn_reflns_limit_k_min -30
_diffrn_reflns_limit_l_max 18
_diffrn_reflns_limit_l_min -18
_diffrn_reflns_number 32332
_diffrn_reflns_theta_full 31.07
_diffrn_reflns_theta_max 31.07
_diffrn_reflns_theta_min 1.89
_exptl_absorpt_coefficient_mu 3.641
_exptl_absorpt_correction_T_max 0.7569
_exptl_absorpt_correction_T_min 0.4141
_exptl_absorpt_correction_type multi-scan
_exptl_absorpt_process_details
;
(APEX2; Bruker, 2005)
;
_exptl_crystal_colour colourless
_exptl_crystal_density_diffrn 1.705
_exptl_crystal_density_method 'not measured'
_exptl_crystal_description bar
_exptl_crystal_F_000 576
_exptl_crystal_size_max 0.29
_exptl_crystal_size_mid 0.09
_exptl_crystal_size_min 0.08
_refine_diff_density_max 0.407
_refine_diff_density_min -0.364
_refine_ls_extinction_method none
_refine_ls_goodness_of_fit_ref 1.022
_refine_ls_hydrogen_treatment refall
_refine_ls_matrix_type full
_refine_ls_number_parameters 195
_refine_ls_number_reflns 3536
_refine_ls_number_restraints 0
_refine_ls_restrained_S_all 1.022
_refine_ls_R_factor_all 0.0400
_refine_ls_R_factor_gt 0.0282
_refine_ls_shift/su_max 0.002
_refine_ls_shift/su_mean 0.000
_refine_ls_structure_factor_coef Fsqd
_refine_ls_weighting_details 'calc w=1/[\s^2^(Fo^2^)+(0.0333P)^2^+0.4409P] where P=(Fo^2^+2Fc^2^)/3'
_refine_ls_weighting_scheme calc
_refine_ls_wR_factor_gt 0.0629
_refine_ls_wR_factor_ref 0.0670
_reflns_number_gt 2936
_reflns_number_total 3536
_reflns_threshold_expression I>2sigma(I)
_cod_data_source_file yo3001sup1.cif
_cod_data_source_block II
_cod_original_sg_symbol_H-M 'P 21/c'
_cod_database_code 2019767
_cod_database_fobs_code 2019767

loop_
_symmetry_equiv_pos_as_xyz
'x, y, z'
'-x, y+1/2, -z+1/2'
'-x, -y, -z'
'x, -y-1/2, z-1/2'

loop_
_atom_site_type_symbol
_atom_site_label
_atom_site_fract_x
_atom_site_fract_y
_atom_site_fract_z
_atom_site_U_iso_or_equiv
_atom_site_adp_type
_atom_site_calc_flag
_atom_site_occupancy
_atom_site_symmetry_multiplicity
Br Br1 0.37477(4) 0.494214(7) 0.768791(14) 0.02916(6) Uani d 1 1
C C10 0.9050(4) 0.16924(8) 1.05243(12) 0.0250(3) Uani d 1 1
O O1 1.3208(3) 0.27438(6) 1.15503(9) 0.0324(3) Uani d 1 1
C C5 0.5615(4) 0.42292(7) 0.83804(12) 0.0217(3) Uani d 1 1
C C6 0.5340(4) 0.36616(7) 0.78970(12) 0.0215(3) Uani d 1 1
C C7 0.6758(4) 0.31344(7) 0.83820(11) 0.0204(3) Uani d 1 1
C C8 0.8377(4) 0.32013(7) 0.93496(11) 0.0183(3) Uani d 1 1
N N1 0.9999(3) 0.27481(6) 0.99938(9) 0.0200(2) Uani d 1 1
C C9 1.0081(4) 0.20973(7) 0.97955(11) 0.0199(3) Uani d 1 1
C C14 1.1206(4) 0.18732(8) 0.88999(12) 0.0239(3) Uani d 1 1
C C13 1.1338(5) 0.12373(8) 0.87464(13) 0.0295(3) Uani d 1 1
C C12 1.0362(5) 0.08316(8) 0.94771(15) 0.0335(4) Uani d 1 1
C C1 1.1453(4) 0.30112(7) 1.08848(12) 0.0231(3) Uani d 1 1
C C2 1.0482(4) 0.36947(7) 1.08668(12) 0.0247(3) Uani d 1 1
C C3 0.8620(4) 0.37773(7) 0.98350(11) 0.0203(3) Uani d 1 1
C C4 0.7246(4) 0.42993(7) 0.93550(12) 0.0230(3) Uani d 1 1
C C11 0.9206(5) 0.10593(8) 1.03598(14) 0.0318(4) Uani d 1 1
H H4 0.737(5) 0.4683(10) 0.9667(15) 0.027(5) Uiso d 1 1
H H7 0.657(5) 0.2743(9) 0.8035(14) 0.027(5) Uiso d 1 1
H H6 0.422(5) 0.3607(9) 0.7230(16) 0.032(5) Uiso d 1 1
H H14 1.182(5) 0.2152(9) 0.8382(14) 0.024(5) Uiso d 1 1
H H10 0.812(5) 0.1878(9) 1.1141(15) 0.031(5) Uiso d 1 1
H H11 0.845(5) 0.0771(9) 1.0878(16) 0.036(6) Uiso d 1 1
H H12 1.050(5) 0.0401(11) 0.9387(16) 0.038(6) Uiso d 1 1
H H13 1.207(5) 0.1086(9) 0.8123(15) 0.029(5) Uiso d 1 1
H H2A 1.256(5) 0.3938(9) 1.1002(15) 0.033(5) Uiso d 1 1
H H2B 0.912(5) 0.3760(9) 1.1410(15) 0.027(5) Uiso d 1 1

loop_
_atom_site_aniso_label
_atom_site_aniso_U_11
_atom_site_aniso_U_22
_atom_site_aniso_U_33
_atom_site_aniso_U_12
_atom_site_aniso_U_13
_atom_site_aniso_U_23
Br1 0.02857(9) 0.02264(9) 0.03505(11) 0.00304(6) -0.00356(7) 0.00598(6)
C10 0.0296(8) 0.0262(8) 0.0192(8) 0.0010(6) 0.0027(6) 0.0033(6)
O1 0.0390(7) 0.0361(7) 0.0202(6) 0.0103(5) -0.0074(5) -0.0015(5)
C5 0.0195(7) 0.0211(7) 0.0242(8) 0.0013(5) 0.0008(5) 0.0043(6)
C6 0.0210(7) 0.0250(7) 0.0181(7) -0.0018(5) -0.0005(5) 0.0008(6)
C7 0.0239(7) 0.0193(7) 0.0179(7) -0.0026(5) 0.0006(5) -0.0004(5)
C8 0.0190(6) 0.0193(6) 0.0169(7) -0.0009(5) 0.0026(5) 0.0013(5)
N1 0.0248(6) 0.0195(6) 0.0155(6) 0.0011(4) -0.0001(5) 0.0007(4)
C9 0.0216(7) 0.0205(7) 0.0172(7) 0.0012(5) -0.0001(5) 0.0007(5)
C14 0.0273(8) 0.0255(8) 0.0188(7) 0.0006(6) 0.0015(6) 0.0010(6)
C13 0.0372(9) 0.0275(8) 0.0229(9) 0.0057(7) -0.0022(7) -0.0048(6)
C12 0.0458(11) 0.0210(8) 0.0314(10) 0.0035(7) -0.0083(8) -0.0014(7)
C1 0.0250(7) 0.0272(7) 0.0171(7) 0.0027(6) 0.0015(6) -0.0016(6)
C2 0.0274(8) 0.0263(8) 0.0192(8) 0.0026(6) -0.0031(6) -0.0053(6)
C3 0.0196(7) 0.0228(7) 0.0184(7) -0.0003(5) 0.0006(5) -0.0018(5)
C4 0.0230(7) 0.0196(7) 0.0262(8) 0.0004(5) 0.0007(6) -0.0026(6)
C11 0.0405(10) 0.0259(8) 0.0279(9) -0.0015(7) -0.0033(7) 0.0082(7)

loop_
_atom_type_symbol
_atom_type_description
_atom_type_scat_dispersion_real
_atom_type_scat_dispersion_imag
_atom_type_scat_source
C C 0.0033 0.0016 'International Tables Vol C Tables 4.2.6.8 and 6.1.1.4'
H H 0.0000 0.0000 'International Tables Vol C Tables 4.2.6.8 and 6.1.1.4'
N N 0.0061 0.0033 'International Tables Vol C Tables 4.2.6.8 and 6.1.1.4'
O O 0.0106 0.0060 'International Tables Vol C Tables 4.2.6.8 and 6.1.1.4'
Br Br -0.2901 2.4595 'International Tables Vol C Tables 4.2.6.8 and 6.1.1.4'

loop_
_geom_angle_atom_site_label_1
_geom_angle_atom_site_label_2
_geom_angle_atom_site_label_3
_geom_angle
C11 C10 C9 119.44(15)
C11 C10 H10 123.0(12)
C9 C10 H10 117.5(12)
C6 C5 C4 122.22(14)
C6 C5 Br1 118.95(12)
C4 C5 Br1 118.82(11)
C5 C6 C7 119.93(15)
C5 C6 H6 123.1(12)
C7 C6 H6 117.0(12)
C8 C7 C6 118.09(14)
C8 C7 H7 122.8(11)
C6 C7 H7 119.1(12)
C7 C8 C3 121.53(14)
C7 C8 N1 129.13(13)
C3 C8 N1 109.35(13)
C1 N1 C8 111.05(13)
C1 N1 C9 122.97(12)
C8 N1 C9 125.94(12)
C14 C9 C10 120.60(15)
C14 C9 N1 120.84(13)
C10 C9 N1 118.55(13)
C9 C14 C13 119.19(15)
C9 C14 H14 120.8(11)
C13 C14 H14 120.0(11)
C12 C13 C14 120.43(16)
C12 C13 H13 120.7(12)
C14 C13 H13 118.8(12)
C11 C12 C13 119.93(16)
C11 C12 H12 119.1(13)
C13 C12 H12 120.9(13)
O1 C1 N1 125.88(15)
O1 C1 C2 126.70(15)
N1 C1 C2 107.41(13)
C3 C2 C1 103.38(12)
C3 C2 H2A 115.9(12)
C1 C2 H2A 108.0(12)
C3 C2 H2B 113.8(12)
C1 C2 H2B 107.0(12)
H2A C2 H2B 108.2(16)
C4 C3 C8 120.52(14)
C4 C3 C2 130.90(14)
C8 C3 C2 108.58(13)
C3 C4 C5 117.72(14)
C3 C4 H4 121.7(12)
C5 C4 H4 120.6(12)
C12 C11 C10 120.39(16)
C12 C11 H11 120.2(12)
C10 C11 H11 119.4(12)

loop_
_geom_bond_atom_site_label_1
_geom_bond_atom_site_label_2
_geom_bond_distance
Br1 C5 1.9036(15)
C10 C11 1.385(2)
C10 C9 1.388(2)
C10 H10 1.01(2)
O1 C1 1.2146(19)
C5 C6 1.381(2)
C5 C4 1.394(2)
C6 C7 1.397(2)
C6 H6 0.96(2)
C7 C8 1.383(2)
C7 H7 0.961(19)
C8 C3 1.397(2)
C8 N1 1.4110(18)
N1 C1 1.3830(19)
N1 C9 1.429(2)
C9 C14 1.388(2)
C14 C13 1.388(2)
C14 H14 0.958(19)
C13 C12 1.384(3)
C13 H13 0.96(2)
C12 C11 1.381(3)
C12 H12 0.94(2)
C1 C2 1.524(2)
C2 C3 1.499(2)
C2 H2A 0.98(2)
C2 H2B 0.947(19)
C3 C4 1.379(2)
C4 H4 0.92(2)
C11 H11 0.99(2)

loop_
_geom_hbond_atom_site_label_D
_geom_hbond_atom_site_label_H
_geom_hbond_atom_site_label_A
_geom_hbond_site_symmetry_A
_geom_hbond_distance_DH
_geom_hbond_distance_HA
_geom_hbond_distance_DA
_geom_hbond_angle_DHA
C7 H7 O1 4_465 0.961(19) 2.496(19) 3.2845(19) 139.2(15)
C14 H14 O1 4_565 0.958(19) 2.540(18) 3.375(2) 145.7(15)

loop_
_geom_torsion_atom_site_label_1
_geom_torsion_atom_site_label_2
_geom_torsion_atom_site_label_3
_geom_torsion_atom_site_label_4
_geom_torsion
C4 C5 C6 C7 -0.8(2)
Br1 C5 C6 C7 178.57(11)
C5 C6 C7 C8 0.8(2)
C6 C7 C8 C3 -0.3(2)
C6 C7 C8 N1 -179.91(14)
C7 C8 N1 C1 177.07(15)
C3 C8 N1 C1 -2.56(16)
C7 C8 N1 C9 -5.0(2)
C3 C8 N1 C9 175.36(13)
C11 C10 C9 C14 1.1(2)
C11 C10 C9 N1 -178.11(14)
C1 N1 C9 C14 -128.40(16)
C8 N1 C9 C14 53.9(2)
C1 N1 C9 C10 50.8(2)
C8 N1 C9 C10 -126.88(16)
C10 C9 C14 C13 -0.9(2)
N1 C9 C14 C13 178.25(14)
C9 C14 C13 C12 -0.1(3)
C14 C13 C12 C11 0.9(3)
C8 N1 C1 O1 -174.69(16)
C9 N1 C1 O1 7.3(2)
C8 N1 C1 C2 4.63(16)
C9 N1 C1 C2 -173.37(13)
O1 C1 C2 C3 174.56(16)
N1 C1 C2 C3 -4.74(16)
C7 C8 C3 C4 -0.2(2)
N1 C8 C3 C4 179.46(13)
C7 C8 C3 C2 179.64(14)
N1 C8 C3 C2 -0.70(16)
C1 C2 C3 C4 -176.90(16)
C1 C2 C3 C8 3.28(17)
C8 C3 C4 C5 0.2(2)
C2 C3 C4 C5 -179.55(15)
C6 C5 C4 C3 0.2(2)
Br1 C5 C4 C3 -179.10(11)
C13 C12 C11 C10 -0.7(3)
C9 C10 C11 C12 -0.3(3)
